data_1536303
loop_
_publ_author_name
'Juergens, B.'
'Hoeppe, H.A.'
'Schnick, W.'

_publ_section_title
;
 Synthesis, crystal structure and properties of rubidium
 dihydrogentricyanomelaminate semihydrate Rb (H2 C6 N9) * (1/2)(H2 O)
;
_journal_name_full 'Zeitschrift fuer Anorganische und Allgemeine Chemie'
_journal_page_first 35
_journal_page_last 40
_journal_volume 630
_journal_year 2004
_chemical_formula_sum 'C6 H3 N9 O0.5 Rb'
_chemical_name_systematic 'Rb (H2 C6 N9) (H2 O)0.5'
_space_group_IT_number 15
_symmetry_space_group_name_Hall '-C 2yc'
_symmetry_space_group_name_H-M 'C 1 2/c 1'
_cell_angle_alpha 90
_cell_angle_beta 111.658
_cell_angle_gamma 90
_cell_formula_units_Z 8
_cell_length_a 20.074
_cell_length_b 5.1223
_cell_length_c 21.68
_cell_volume 2071.870
_citation_journal_id_ASTM ZAACAB
_cod_data_source_file Juergens_ZAACAB_2004_1037.cif
_cod_data_source_block C6H3N9O0.5Rb1
_cod_original_cell_volume 2071.87
_cod_original_formula_sum 'C6 H3 N9 O0.5 Rb1'
_cod_database_code 1536303

loop_
_symmetry_equiv_pos_as_xyz
x,y,z
-x,y,-z+1/2
-x,-y,-z
x,-y,z-1/2
x+1/2,y+1/2,z
-x+1/2,y+1/2,-z+1/2
-x+1/2,-y+1/2,-z
x+1/2,-y+1/2,z-1/2

loop_
_atom_site_label
_atom_site_type_symbol
_atom_site_fract_x
_atom_site_fract_y
_atom_site_fract_z
_atom_site_occupancy
_atom_site_U_iso_or_equiv
N1 N 0.14643 0.1613 0.0605 1 0.0
N3 N 0.19779 0.4891 0.02171 1 0.0
N5 N 0.21096 -0.0719 0.15216 1 0.0
N9 N 0.43481 0.5657 0.15983 1 0.0
C4 C 0.02038 0.279 -0.04835 1 0.0
N8 N 0.32179 -0.1536 0.25011 1 0.0
C6 C 0.37792 0.5766 0.12065 1 0.0
H3 H+1 0.0235 0.3764 0.2866 1 0.0
C1 C 0.13865 0.3462 0.01439 1 0.0
C3 C 0.26162 0.4492 0.07371 1 0.0
N4 N 0.08121 0.4036 -0.03658 1 0.0
N2 N 0.26859 0.2699 0.11955 1 0.0
C5 C 0.27206 -0.1075 0.20356 1 0.0
H2 H+1 0.1922 0.628 -0.0117 1 0.0
O1 O-2 0 0.5016 0.25 1 0.0
N7 N -0.03523 0.1867 -0.06408 1 0.0
Rb1 Rb+1 0.406277 0.3543 0.283147 1 0.0
C2 C 0.21122 0.1222 0.11253 1 0.0
H1 H+1 0.1052 0.05 0.059 1 0.0
N6 N 0.31394 0.6059 0.07199 1 0.0
